data_7008949
loop_
_publ_author_name
'Birdsall, David J.'
'Novosad, Josef'
'Slawin, Alexandra M. Z.'
'Woollins, J. Derek'

_publ_section_title
;
 Synthesis and crystal structures of tellurium complexes containing
 imidophosphinate ligands
;
_journal_issue 4
_journal_name_full 'Journal of the Chemical Society, Dalton Transactions'
_journal_page_first 435
_journal_paper_doi 10.1039/a907336a
_journal_year 2000
_chemical_compound_source -
_chemical_formula_analytical 'C32 H40 N2 O4 P4 S4 Te'
_chemical_formula_moiety 'C32 H40 N2 O4 P4 S4 Te'
_chemical_formula_structural 'C32 H40 N2 O4 P4 S4 Te'
_chemical_formula_sum 'C32 H40 N2 O4 P4 S4 Te'
_chemical_formula_weight 896.38
_chemical_melting_point ?
_space_group_IT_number 15
_symmetry_cell_setting monoclinic
_symmetry_space_group_name_Hall '-C 2yc'
_symmetry_space_group_name_H-M 'C 1 2/c 1'
_atom_sites_solution_hydrogens geom
_atom_sites_solution_primary direct
_atom_sites_solution_secondary difmap
_audit_creation_method SHELXL
_cell_angle_alpha 90.00
_cell_angle_beta 103.0180(10)
_cell_angle_gamma 90.00
_cell_formula_units_Z 8
_cell_length_a 22.7944(11)
_cell_length_b 11.8286(5)
_cell_length_c 30.2546(14)
_cell_measurement_reflns_used 64
_cell_measurement_temperature 293(2)
_cell_measurement_theta_max 168
_cell_measurement_theta_min 12
_cell_volume 7947.8(6)
_computing_cell_refinement SMART/SAINT
_computing_data_collection SMART
_computing_data_reduction SAINT
_computing_molecular_graphics SHELXTL
_computing_publication_material SHELXTL
_computing_structure_refinement 'SHELXL-93 (Sheldrick, 1993)'
_computing_structure_solution 'SHELXS-86 (Sheldrick, 1990)'
_diffrn_ambient_temperature 293(2)
_diffrn_measurement_device SMART
_diffrn_measurement_method CCD
_diffrn_radiation_monochromator graphite
_diffrn_radiation_source 'fine-focus sealed tube'
_diffrn_radiation_type MoK\a
_diffrn_radiation_wavelength 0.71073
_diffrn_reflns_av_R_equivalents 0.0443
_diffrn_reflns_av_sigmaI/netI 0.0511
_diffrn_reflns_limit_h_max 21
_diffrn_reflns_limit_h_min -25
_diffrn_reflns_limit_k_max 13
_diffrn_reflns_limit_k_min -13
_diffrn_reflns_limit_l_max 33
_diffrn_reflns_limit_l_min -31
_diffrn_reflns_number 17090
_diffrn_reflns_theta_max 23.26
_diffrn_reflns_theta_min 1.38
_diffrn_standards_decay_% -
_diffrn_standards_interval_count -
_diffrn_standards_interval_time -
_diffrn_standards_number -
_exptl_absorpt_coefficient_mu 1.157
_exptl_absorpt_correction_T_max 1.00000
_exptl_absorpt_correction_T_min 0.794274
_exptl_absorpt_correction_type sadabs
_exptl_crystal_colour yellow
_exptl_crystal_density_diffrn 1.498
_exptl_crystal_density_meas ?
_exptl_crystal_density_method -
_exptl_crystal_description prism
_exptl_crystal_F_000 3632
_exptl_crystal_size_max .1
_exptl_crystal_size_mid .2
_exptl_crystal_size_min .2
_refine_diff_density_max 0.337
_refine_diff_density_min -0.309
_refine_diff_density_rms 0.054
_refine_ls_extinction_coef 0.00145(4)
_refine_ls_extinction_expression Fc^*^=kFc[1+0.001xFc^2^\l^3^/sin(2\q)]^-1/4^
_refine_ls_extinction_method SHELXL
_refine_ls_goodness_of_fit_all 0.894
_refine_ls_goodness_of_fit_obs 0.930
_refine_ls_hydrogen_treatment riding
_refine_ls_matrix_type full
_refine_ls_number_parameters 425
_refine_ls_number_reflns 5671
_refine_ls_number_restraints 0
_refine_ls_restrained_S_all 1.022
_refine_ls_restrained_S_obs 0.930
_refine_ls_R_factor_all 0.0633
_refine_ls_R_factor_obs 0.0323
_refine_ls_shift/esd_max -0.026
_refine_ls_shift/esd_mean 0.002
_refine_ls_structure_factor_coef Fsqd
_refine_ls_weighting_details 'w=1/[\s^2^(Fo^2^)+(0.0319P)^2^+8.0200P] where P=(Fo^2^+2Fc^2^)/3'
_refine_ls_weighting_scheme calc
_refine_ls_wR_factor_all 0.0809
_refine_ls_wR_factor_obs 0.0599
_reflns_number_observed 3895
_reflns_number_total 5721
_reflns_observed_criterion >2sigma(I)
_cod_data_source_file a907336a.txt
_cod_data_source_block 3
_cod_depositor_comments
;
The following automatic conversions were performed:
'_symmetry_cell_setting' value 'Monoclinic' changed to 'monoclinic'
according to '/home/adriana/struct/CIF-dictionaries/cif_core.dic'
dictionary named 'cif_core.dic' version 2.4.1 from 2010-06-29.

Automatic conversion script
Id: cif_fix_enum 1555 2011-01-17 13:19:09Z saulius 

The following automatic conversions were performed:

'_chemical_melting_point' value '-' was changed to '?' - the value is
undefined or not given.

Automatic conversion script
Id: cif_fix_values 1569 2011-02-09 13:29:24Z adriana 

The following automatic conversions were performed:

'_exptl_crystal_density_meas' value '-' was changed to '?' - the
value is perceived as not measured.

Automatic conversion script
Id: cif_fix_values 3008 2015-01-20 13:52:24Z robertas 

The following automatic conversions were performed:

'_refine_ls_weighting_scheme' value 'calc
w=1/[\s^2^(Fo^2^)+(0.0319P)^2^+8.0200P] where P=(Fo^2^+2Fc^2^)/3' was
changed to 'calc'. New tag '_refine_ls_weighting_details' was
created. The value of the new tag was set to
'w=1/[\s^2^(Fo^2^)+(0.0319P)^2^+8.0200P] where P=(Fo^2^+2Fc^2^)/3'.

Automatic conversion script
Id: cif_fix_values 3143 2015-03-26 13:38:13Z robertas 
;
_cod_original_sg_symbol_H-M C2/c
_cod_database_code 7008949

loop_
_symmetry_equiv_pos_as_xyz
'x, y, z'
'-x, y, -z+1/2'
'x+1/2, y+1/2, z'
'-x+1/2, y+1/2, -z+1/2'
'-x, -y, -z'
'x, -y, z-1/2'
'-x+1/2, -y+1/2, -z'
'x+1/2, -y+1/2, z-1/2'

loop_
_atom_site_aniso_label
_atom_site_aniso_U_11
_atom_site_aniso_U_22
_atom_site_aniso_U_33
_atom_site_aniso_U_23
_atom_site_aniso_U_13
_atom_site_aniso_U_12
Te1 0.0607(2) 0.0438(2) 0.0562(2) -0.00059(14) 0.00152(13) -0.0012(2)
S1 0.0881(9) 0.0500(7) 0.0627(7) -0.0065(6) 0.0107(6) 0.0039(6)
P1 0.0530(7) 0.0573(8) 0.0519(7) -0.0071(6) 0.0026(5) 0.0011(6)
N1 0.054(2) 0.052(2) 0.049(2) -0.005(2) 0.003(2) 0.005(2)
P2 0.0476(7) 0.0480(7) 0.0536(6) -0.0018(5) 0.0061(5) -0.0016(5)
S2 0.0601(7) 0.0581(7) 0.0655(7) 0.0070(6) -0.0056(6) -0.0038(6)
C1 0.110(4) 0.074(3) 0.059(3) -0.014(3) 0.016(3) 0.006(3)
C2 0.108(4) 0.111(5) 0.066(3) 0.006(3) 0.008(3) 0.001(4)
C3 0.073(4) 0.095(4) 0.103(4) -0.024(3) 0.009(3) -0.014(3)
C4 0.086(4) 0.139(6) 0.121(5) -0.027(4) 0.034(4) -0.014(4)
O5 0.046(2) 0.070(2) 0.067(2) 0.013(2) 0.0083(14) -0.0008(15)
C5 0.045(3) 0.064(3) 0.070(3) 0.007(3) 0.014(2) 0.000(2)
C6 0.075(3) 0.068(3) 0.077(3) 0.005(3) 0.024(3) 0.003(3)
C7 0.084(4) 0.104(5) 0.076(4) 0.017(4) 0.030(3) 0.011(3)
C8 0.082(4) 0.102(5) 0.086(4) 0.039(4) 0.016(3) 0.006(3)
C9 0.104(4) 0.065(4) 0.108(4) 0.026(4) 0.028(4) 0.010(3)
C10 0.085(4) 0.067(4) 0.078(3) 0.008(3) 0.024(3) 0.003(3)
O11 0.057(2) 0.046(2) 0.066(2) -0.0082(14) 0.0151(15) -0.0056(14)
C11 0.070(4) 0.040(3) 0.074(3) -0.017(2) 0.020(3) -0.002(2)
C12 0.122(5) 0.061(3) 0.096(4) -0.010(3) 0.055(4) 0.000(3)
C13 0.174(8) 0.080(5) 0.149(7) -0.015(4) 0.105(7) -0.020(5)
C14 0.136(8) 0.108(7) 0.229(12) -0.090(8) 0.116(9) -0.041(6)
C15 0.068(5) 0.138(7) 0.211(9) -0.101(7) 0.036(6) 0.006(4)
C16 0.075(4) 0.086(4) 0.095(4) -0.037(3) 0.014(3) 0.010(3)
S3 0.0596(7) 0.0567(8) 0.0655(7) -0.0006(6) -0.0026(6) -0.0079(6)
P3 0.0577(7) 0.0432(7) 0.0520(7) -0.0101(5) 0.0097(6) -0.0031(5)
N3 0.060(2) 0.042(2) 0.056(2) -0.008(2) 0.003(2) 0.005(2)
P4 0.0657(8) 0.0436(7) 0.0499(7) -0.0068(5) 0.0054(6) -0.0049(6)
S4 0.0909(9) 0.0445(7) 0.0665(7) -0.0072(6) 0.0096(7) 0.0045(6)
C17 0.094(4) 0.067(3) 0.067(3) -0.009(3) 0.018(3) 0.007(3)
C18 0.108(4) 0.107(5) 0.093(4) -0.011(4) 0.027(3) 0.027(4)
C19 0.079(3) 0.051(3) 0.067(3) -0.005(2) 0.008(3) -0.017(2)
C20 0.097(4) 0.096(4) 0.087(4) -0.007(3) 0.033(3) -0.030(3)
O21 0.066(2) 0.063(2) 0.049(2) -0.0034(14) -0.001(2) -0.013(2)
C21 0.061(3) 0.051(3) 0.053(3) -0.006(2) -0.004(2) -0.006(3)
C22 0.071(4) 0.061(4) 0.120(4) 0.004(3) 0.003(3) 0.000(3)
C23 0.077(4) 0.078(5) 0.181(7) -0.029(4) 0.030(4) 0.004(4)
C24 0.079(4) 0.126(6) 0.109(5) -0.025(4) 0.035(3) -0.020(4)
C25 0.088(4) 0.081(4) 0.087(4) 0.006(3) 0.017(3) -0.015(3)
C26 0.078(4) 0.059(3) 0.072(3) -0.007(3) 0.015(3) -0.008(3)
O27 0.090(2) 0.048(2) 0.061(2) -0.0113(15) 0.021(2) -0.014(2)
C27 0.054(3) 0.052(3) 0.056(3) 0.001(2) 0.013(2) -0.010(2)
C28 0.057(3) 0.059(3) 0.063(3) 0.001(2) 0.012(2) 0.000(2)
C29 0.078(4) 0.077(4) 0.059(3) -0.009(3) 0.015(3) -0.016(3)
C30 0.094(4) 0.078(4) 0.086(4) -0.025(3) 0.043(4) -0.019(3)
C31 0.062(4) 0.100(5) 0.127(5) -0.022(4) 0.038(4) 0.007(3)
C32 0.055(3) 0.101(4) 0.080(3) -0.014(3) -0.002(3) -0.003(3)

loop_
_atom_site_label
_atom_site_type_symbol
_atom_site_fract_x
_atom_site_fract_y
_atom_site_fract_z
_atom_site_U_iso_or_equiv
_atom_site_thermal_displace_type
_atom_site_occupancy
_atom_site_calc_flag
_atom_site_refinement_flags
_atom_site_disorder_group
Te1 Te 0.132294(13) 0.09180(2) 0.119680(9) 0.05541(12) Uani 1 d . .
S1 S 0.13008(6) 0.04190(10) 0.03812(4) 0.0679(3) Uani 1 d . .
P1 P 0.09892(5) 0.18601(10) 0.00324(4) 0.0555(3) Uani 1 d . .
N1 N 0.12339(14) 0.3029(3) 0.02525(10) 0.0529(9) Uani 1 d . .
P2 P 0.17412(5) 0.35532(9) 0.06295(4) 0.0506(3) Uani 1 d . .
S2 S 0.22173(5) 0.26111(10) 0.11139(4) 0.0644(3) Uani 1 d . .
C1 C 0.1206(2) 0.1624(4) -0.04993(14) 0.0815(15) Uani 1 d . .
H1A H 0.1642(2) 0.1618(4) -0.04401(14) 0.098 Uiso 1 calc R .
H1B H 0.1067(2) 0.0879(4) -0.06090(14) 0.098 Uiso 1 calc R .
C2 C 0.0977(2) 0.2466(5) -0.0874(2) 0.097(2) Uani 1 d . .
H2A H 0.1117(2) 0.2258(5) -0.1139(2) 0.146 Uiso 1 calc R .
H2B H 0.1122(2) 0.3207(5) -0.0777(2) 0.146 Uiso 1 calc R .
H2C H 0.0544(2) 0.2468(5) -0.0945(2) 0.146 Uiso 1 calc R .
C3 C 0.0180(2) 0.1889(5) -0.0103(2) 0.092(2) Uani 1 d . .
H3A H 0.0051(2) 0.2560(5) -0.0283(2) 0.110 Uiso 1 calc R .
H3B H 0.0038(2) 0.1241(5) -0.0294(2) 0.110 Uiso 1 calc R .
C4 C -0.0114(2) 0.1882(5) 0.0264(2) 0.113(2) Uani 1 d . .
H4A H -0.0542(2) 0.1902(5) 0.0147(2) 0.170 Uiso 1 calc R .
H4B H 0.0008(2) 0.2532(5) 0.0452(2) 0.170 Uiso 1 calc R .
H4C H -0.0008(2) 0.1207(5) 0.0440(2) 0.170 Uiso 1 calc R .
O5 O 0.22288(11) 0.4208(2) 0.04222(9) 0.0617(8) Uani 1 d . .
C5 C 0.2078(2) 0.4910(4) 0.0033(2) 0.0594(11) Uani 1 d . .
C6 C 0.2139(2) 0.4486(4) -0.0370(2) 0.0724(13) Uani 1 d . .
H6A H 0.2246(2) 0.3733(4) -0.0393(2) 0.087 Uiso 1 calc R .
C7 C 0.2042(2) 0.5182(5) -0.0748(2) 0.086(2) Uani 1 d . .
H7A H 0.2090(2) 0.4901(5) -0.1025(2) 0.103 Uiso 1 calc R .
C8 C 0.1876(2) 0.6267(6) -0.0714(2) 0.090(2) Uani 1 d . .
H8A H 0.1799(2) 0.6728(6) -0.0970(2) 0.108 Uiso 1 calc R .
C9 C 0.1820(2) 0.6695(5) -0.0306(2) 0.092(2) Uani 1 d . .
H9A H 0.1714(2) 0.7448(5) -0.0284(2) 0.110 Uiso 1 calc R .
C10 C 0.1921(2) 0.6010(4) 0.0078(2) 0.0759(14) Uani 1 d . .
H10A H 0.1883(2) 0.6294(4) 0.0357(2) 0.091 Uiso 1 calc R .
O11 O 0.14489(12) 0.4626(2) 0.08258(9) 0.0563(7) Uani 1 d . .
C11 C 0.0906(2) 0.4522(4) 0.0960(2) 0.0612(12) Uani 1 d . .
C12 C 0.0902(3) 0.4121(4) 0.1379(2) 0.088(2) Uani 1 d . .
H12A H 0.1257(3) 0.3897(4) 0.1577(2) 0.106 Uiso 1 calc R .
C13 C 0.0351(4) 0.4056(6) 0.1505(3) 0.123(3) Uani 1 d . .
H13A H 0.0337(4) 0.3787(6) 0.1791(3) 0.148 Uiso 1 calc R .
C14 C -0.0167(4) 0.4383(7) 0.1214(4) 0.146(4) Uani 1 d . .
H14A H -0.0532(4) 0.4327(7) 0.1300(4) 0.175 Uiso 1 calc R .
C15 C -0.0152(3) 0.4792(7) 0.0796(3) 0.138(3) Uani 1 d . .
H15A H -0.0507(3) 0.5022(7) 0.0599(3) 0.166 Uiso 1 calc R .
C16 C 0.0390(3) 0.4868(4) 0.0664(2) 0.086(2) Uani 1 d . .
H16A H 0.0403(3) 0.5148(4) 0.0379(2) 0.104 Uiso 1 calc R .
S3 S 0.05812(5) -0.06358(9) 0.12274(4) 0.0632(3) Uani 1 d . .
P3 P 0.11896(5) -0.17482(9) 0.15990(3) 0.0514(3) Uani 1 d . .
N3 N 0.16103(14) -0.1275(3) 0.20428(10) 0.0543(9) Uani 1 d . .
P4 P 0.16281(5) -0.02447(9) 0.23756(3) 0.0543(3) Uani 1 d . .
S4 S 0.12825(6) 0.12204(9) 0.21417(4) 0.0686(3) Uani 1 d . .
C17 C 0.1654(2) -0.2285(4) 0.12377(15) 0.0761(14) Uani 1 d . .
H17A H 0.1398(2) -0.2674(4) 0.09834(15) 0.091 Uiso 1 calc R .
H17B H 0.1838(2) -0.1651(4) 0.11171(15) 0.091 Uiso 1 calc R .
C18 C 0.2137(2) -0.3073(5) 0.1465(2) 0.102(2) Uani 1 d . .
H18A H 0.2363(2) -0.3320(5) 0.1251(2) 0.153 Uiso 1 calc R .
H18B H 0.1960(2) -0.3715(5) 0.1578(2) 0.153 Uiso 1 calc R .
H18C H 0.2400(2) -0.2691(5) 0.1712(2) 0.153 Uiso 1 calc R .
C19 C 0.0743(2) -0.2900(4) 0.17232(14) 0.0674(13) Uani 1 d . .
H19A H 0.0516(2) -0.3212(4) 0.14395(14) 0.081 Uiso 1 calc R .
H19B H 0.1010(2) -0.3487(4) 0.18762(14) 0.081 Uiso 1 calc R .
C20 C 0.0307(2) -0.2586(4) 0.2016(2) 0.091(2) Uani 1 d . .
H20A H 0.0086(2) -0.3244(4) 0.2067(2) 0.137 Uiso 1 calc R .
H20B H 0.0032(2) -0.2020(4) 0.1864(2) 0.137 Uiso 1 calc R .
H20C H 0.0528(2) -0.2294(4) 0.2301(2) 0.137 Uiso 1 calc R .
O21 O 0.23111(13) -0.0111(2) 0.26502(8) 0.0612(8) Uani 1 d . .
C21 C 0.2777(2) 0.0041(4) 0.24259(14) 0.0576(11) Uani 1 d . .
C22 C 0.3118(2) -0.0874(4) 0.2367(2) 0.087(2) Uani 1 d . .
H22A H 0.3026(2) -0.1585(4) 0.2463(2) 0.104 Uiso 1 calc R .
C23 C 0.3597(3) -0.0739(5) 0.2165(2) 0.112(2) Uani 1 d . .
H23A H 0.3830(3) -0.1359(5) 0.2124(2) 0.134 Uiso 1 calc R .
C24 C 0.3729(3) 0.0312(7) 0.2024(2) 0.103(2) Uani 1 d . .
H24A H 0.4054(3) 0.0406(7) 0.1888(2) 0.123 Uiso 1 calc R .
C25 C 0.3386(3) 0.1221(5) 0.2082(2) 0.086(2) Uani 1 d . .
H25A H 0.3476(3) 0.1934(5) 0.1985(2) 0.103 Uiso 1 calc R .
C26 C 0.2909(2) 0.1084(4) 0.22838(15) 0.0701(13) Uani 1 d . .
H26A H 0.2676(2) 0.1704(4) 0.23237(15) 0.084 Uiso 1 calc R .
O27 O 0.13389(13) -0.0678(2) 0.27779(9) 0.0660(8) Uani 1 d . .
C27 C 0.1218(2) -0.0005(4) 0.31242(14) 0.0540(11) Uani 1 d . .
C28 C 0.1636(2) 0.0088(4) 0.35217(15) 0.0600(11) Uani 1 d . .
H28A H 0.2007(2) -0.0271(4) 0.35602(15) 0.072 Uiso 1 calc R .
C29 C 0.1499(2) 0.0725(4) 0.3868(2) 0.0712(13) Uani 1 d . .
H29A H 0.1781(2) 0.0796(4) 0.4141(2) 0.085 Uiso 1 calc R .
C30 C 0.0961(3) 0.1247(4) 0.3814(2) 0.083(2) Uani 1 d . .
H30A H 0.0877(3) 0.1680(4) 0.4048(2) 0.099 Uiso 1 calc R .
C31 C 0.0541(2) 0.1143(5) 0.3420(2) 0.094(2) Uani 1 d . .
H31A H 0.0169(2) 0.1496(5) 0.3386(2) 0.112 Uiso 1 calc R .
C32 C 0.0668(2) 0.0512(5) 0.3070(2) 0.0818(15) Uani 1 d . .
H32A H 0.0383(2) 0.0438(5) 0.2798(2) 0.098 Uiso 1 calc R .

loop_
_atom_type_symbol
_atom_type_description
_atom_type_scat_dispersion_real
_atom_type_scat_dispersion_imag
_atom_type_scat_source
C C 0.0033 0.0016 'International Tables Vol C Tables 4.2.6.8 and 6.1.1.4'
H H 0.0000 0.0000 'International Tables Vol C Tables 4.2.6.8 and 6.1.1.4'
N N 0.0061 0.0033 'International Tables Vol C Tables 4.2.6.8 and 6.1.1.4'
O O 0.0106 0.0060 'International Tables Vol C Tables 4.2.6.8 and 6.1.1.4'
P P 0.1023 0.0942 'International Tables Vol C Tables 4.2.6.8 and 6.1.1.4'
S S 0.1246 0.1234 'International Tables Vol C Tables 4.2.6.8 and 6.1.1.4'
Te Te -0.5308 1.6751 'International Tables Vol C Tables 4.2.6.8 and 6.1.1.4'

loop_
_geom_angle_atom_site_label_1
_geom_angle_atom_site_label_2
_geom_angle_atom_site_label_3
_geom_angle
_geom_angle_site_symmetry_1
_geom_angle_site_symmetry_3
_geom_angle_publ_flag
S3 Te1 S1 89.97(4) . . ?
P1 S1 Te1 103.72(5) . . ?
N1 P1 C3 109.0(2) . . ?
N1 P1 C1 111.6(2) . . ?
C3 P1 C1 105.8(2) . . ?
N1 P1 S1 117.57(12) . . ?
C3 P1 S1 110.6(2) . . ?
C1 P1 S1 101.4(2) . . ?
P2 N1 P1 142.2(2) . . ?
N1 P2 O5 111.9(2) . . ?
N1 P2 O11 106.5(2) . . ?
O5 P2 O11 98.4(2) . . ?
N1 P2 S2 120.98(13) . . ?
O5 P2 S2 104.61(11) . . ?
O11 P2 S2 112.19(11) . . ?
C2 C1 P1 116.6(4) . . ?
C4 C3 P1 117.6(4) . . ?
C5 O5 P2 123.4(2) . . ?
C6 C5 C10 121.6(4) . . ?
C6 C5 O5 118.4(4) . . ?
C10 C5 O5 119.8(4) . . ?
C5 C6 C7 119.6(5) . . ?
C8 C7 C6 119.8(5) . . ?
C7 C8 C9 120.4(5) . . ?
C8 C9 C10 120.4(5) . . ?
C5 C10 C9 118.1(5) . . ?
C11 O11 P2 120.5(2) . . ?
C12 C11 C16 122.1(5) . . ?
C12 C11 O11 119.9(5) . . ?
C16 C11 O11 118.0(5) . . ?
C11 C12 C13 118.1(6) . . ?
C14 C13 C12 120.7(8) . . ?
C15 C14 C13 120.2(9) . . ?
C14 C15 C16 120.2(8) . . ?
C11 C16 C15 118.7(6) . . ?
P3 S3 Te1 96.42(5) . . ?
N3 P3 C19 111.0(2) . . ?
N3 P3 C17 108.4(2) . . ?
C19 P3 C17 107.4(2) . . ?
N3 P3 S3 116.61(13) . . ?
C19 P3 S3 104.9(2) . . ?
C17 P3 S3 108.1(2) . . ?
P3 N3 P4 138.3(2) . . ?
N3 P4 O27 106.5(2) . . ?
N3 P4 O21 106.9(2) . . ?
O27 P4 O21 99.0(2) . . ?
N3 P4 S4 120.05(13) . . ?
O27 P4 S4 110.91(13) . . ?
O21 P4 S4 111.31(12) . . ?
C18 C17 P3 114.6(3) . . ?
C20 C19 P3 114.5(3) . . ?
C21 O21 P4 121.3(2) . . ?
C26 C21 C22 120.1(5) . . ?
C26 C21 O21 121.2(4) . . ?
C22 C21 O21 118.6(4) . . ?
C21 C22 C23 119.9(5) . . ?
C22 C23 C24 119.7(6) . . ?
C25 C24 C23 120.2(5) . . ?
C24 C25 C26 119.9(5) . . ?
C21 C26 C25 120.1(5) . . ?
C27 O27 P4 125.2(2) . . ?
C28 C27 C32 120.6(4) . . ?
C28 C27 O27 119.7(4) . . ?
C32 C27 O27 119.7(4) . . ?
C27 C28 C29 118.8(4) . . ?
C30 C29 C28 120.8(4) . . ?
C29 C30 C31 120.5(5) . . ?
C30 C31 C32 119.6(5) . . ?
C27 C32 C31 119.6(5) . . ?

loop_
_geom_bond_atom_site_label_1
_geom_bond_atom_site_label_2
_geom_bond_distance
_geom_bond_site_symmetry_2
_geom_bond_publ_flag
Te1 S3 2.5131(12) . ?
Te1 S1 2.5267(11) . ?
S1 P1 2.046(2) . ?
P1 N1 1.580(3) . ?
P1 C3 1.798(5) . ?
P1 C1 1.808(4) . ?
N1 P2 1.558(3) . ?
P2 O5 1.595(3) . ?
P2 O11 1.607(3) . ?
P2 S2 1.9624(15) . ?
C1 C2 1.511(6) . ?
C3 C4 1.419(6) . ?
O5 C5 1.418(5) . ?
C5 C6 1.355(6) . ?
C5 C10 1.364(6) . ?
C6 C7 1.387(6) . ?
C7 C8 1.349(7) . ?
C8 C9 1.367(7) . ?
C9 C10 1.390(6) . ?
O11 C11 1.393(5) . ?
C11 C12 1.355(6) . ?
C11 C16 1.373(6) . ?
C12 C13 1.395(8) . ?
C13 C14 1.360(10) . ?
C14 C15 1.360(11) . ?
C15 C16 1.384(8) . ?
S3 P3 2.053(2) . ?
P3 N3 1.567(3) . ?
P3 C19 1.790(4) . ?
P3 C17 1.800(4) . ?
N3 P4 1.576(3) . ?
P4 O27 1.594(3) . ?
P4 O21 1.599(3) . ?
P4 S4 1.968(2) . ?
C17 C18 1.488(6) . ?
C19 C20 1.519(6) . ?
O21 C21 1.394(5) . ?
C21 C26 1.362(6) . ?
C21 C22 1.368(6) . ?
C22 C23 1.376(7) . ?
C23 C24 1.369(8) . ?
C24 C25 1.364(7) . ?
C25 C26 1.372(6) . ?
O27 C27 1.391(5) . ?
C27 C28 1.360(5) . ?
C27 C32 1.372(6) . ?
C28 C29 1.381(6) . ?
C29 C30 1.349(6) . ?
C30 C31 1.355(7) . ?
C31 C32 1.379(7) . ?

loop_
_geom_torsion_atom_site_label_1
_geom_torsion_atom_site_label_2
_geom_torsion_atom_site_label_3
_geom_torsion_atom_site_label_4
_geom_torsion
_geom_torsion_site_symmetry_1
_geom_torsion_site_symmetry_2
_geom_torsion_site_symmetry_3
_geom_torsion_site_symmetry_4
_geom_torsion_publ_flag
S3 Te1 S1 P1 118.94(6) . . . . ?
Te1 S1 P1 N1 40.7(2) . . . . ?
Te1 S1 P1 C3 -85.5(2) . . . . ?
Te1 S1 P1 C1 162.6(2) . . . . ?
C3 P1 N1 P2 141.8(4) . . . . ?
C1 P1 N1 P2 -101.6(4) . . . . ?
S1 P1 N1 P2 14.9(4) . . . . ?
P1 N1 P2 O5 107.9(3) . . . . ?
P1 N1 P2 O11 -145.6(3) . . . . ?
P1 N1 P2 S2 -16.1(4) . . . . ?
N1 P1 C1 C2 -61.6(4) . . . . ?
C3 P1 C1 C2 56.9(4) . . . . ?
S1 P1 C1 C2 172.4(4) . . . . ?
N1 P1 C3 C4 -69.7(5) . . . . ?
C1 P1 C3 C4 170.1(5) . . . . ?
S1 P1 C3 C4 61.1(5) . . . . ?
N1 P2 O5 C5 41.3(4) . . . . ?
O11 P2 O5 C5 -70.3(3) . . . . ?
S2 P2 O5 C5 174.1(3) . . . . ?
P2 O5 C5 C6 -100.6(4) . . . . ?
P2 O5 C5 C10 84.4(5) . . . . ?
C10 C5 C6 C7 0.0(7) . . . . ?
O5 C5 C6 C7 -174.8(4) . . . . ?
C5 C6 C7 C8 -1.2(7) . . . . ?
C6 C7 C8 C9 1.9(8) . . . . ?
C7 C8 C9 C10 -1.4(8) . . . . ?
C6 C5 C10 C9 0.5(7) . . . . ?
O5 C5 C10 C9 175.3(4) . . . . ?
C8 C9 C10 C5 0.2(8) . . . . ?
N1 P2 O11 C11 50.4(3) . . . . ?
O5 P2 O11 C11 166.3(3) . . . . ?
S2 P2 O11 C11 -84.1(3) . . . . ?
P2 O11 C11 C12 82.9(4) . . . . ?
P2 O11 C11 C16 -99.2(4) . . . . ?
C16 C11 C12 C13 0.6(7) . . . . ?
O11 C11 C12 C13 178.5(4) . . . . ?
C11 C12 C13 C14 0.2(9) . . . . ?
C12 C13 C14 C15 -0.8(12) . . . . ?
C13 C14 C15 C16 0.7(12) . . . . ?
C12 C11 C16 C15 -0.7(7) . . . . ?
O11 C11 C16 C15 -178.7(4) . . . . ?
C14 C15 C16 C11 0.1(9) . . . . ?
S1 Te1 S3 P3 104.43(5) . . . . ?
Te1 S3 P3 N3 50.4(2) . . . . ?
Te1 S3 P3 C19 173.64(15) . . . . ?
Te1 S3 P3 C17 -72.0(2) . . . . ?
C19 P3 N3 P4 -101.2(3) . . . . ?
C17 P3 N3 P4 141.0(3) . . . . ?
S3 P3 N3 P4 18.8(4) . . . . ?
P3 N3 P4 O27 94.4(3) . . . . ?
P3 N3 P4 O21 -160.4(3) . . . . ?
P3 N3 P4 S4 -32.5(4) . . . . ?
N3 P3 C17 C18 50.3(4) . . . . ?
C19 P3 C17 C18 -69.7(4) . . . . ?
S3 P3 C17 C18 177.6(3) . . . . ?
N3 P3 C19 C20 63.3(4) . . . . ?
C17 P3 C19 C20 -178.3(3) . . . . ?
S3 P3 C19 C20 -63.4(3) . . . . ?
N3 P4 O21 C21 56.7(3) . . . . ?
O27 P4 O21 C21 167.1(3) . . . . ?
S4 P4 O21 C21 -76.2(3) . . . . ?
P4 O21 C21 C26 83.5(4) . . . . ?
P4 O21 C21 C22 -99.3(4) . . . . ?
C26 C21 C22 C23 0.2(7) . . . . ?
O21 C21 C22 C23 -177.1(5) . . . . ?
C21 C22 C23 C24 0.0(9) . . . . ?
C22 C23 C24 C25 -0.3(9) . . . . ?
C23 C24 C25 C26 0.3(9) . . . . ?
C22 C21 C26 C25 -0.2(7) . . . . ?
O21 C21 C26 C25 177.1(4) . . . . ?
C24 C25 C26 C21 -0.1(7) . . . . ?
N3 P4 O27 C27 -173.9(3) . . . . ?
O21 P4 O27 C27 75.3(3) . . . . ?
S4 P4 O27 C27 -41.7(3) . . . . ?
P4 O27 C27 C28 -93.0(4) . . . . ?
P4 O27 C27 C32 90.3(5) . . . . ?
C32 C27 C28 C29 -0.9(6) . . . . ?
O27 C27 C28 C29 -177.6(4) . . . . ?
C27 C28 C29 C30 0.1(7) . . . . ?
C28 C29 C30 C31 0.8(8) . . . . ?
C29 C30 C31 C32 -0.9(8) . . . . ?
C28 C27 C32 C31 0.8(7) . . . . ?
O27 C27 C32 C31 177.5(4) . . . . ?
C30 C31 C32 C27 0.1(8) . . . . ?

loop_
_cod_related_entry_id
_cod_related_entry_database
_cod_related_entry_code
1 ChemSpider 21148341
